data_7707261
loop_
_publ_author_name
'Wang, Xiao-Yan'
'Yin, Ya'
'Yin, Jun'
'Chen, Zhao'
'Liu, Sheng Hua'

_publ_section_title
;
 Persistent room-temperature phosphorescence or high-contrast
 phosphorescent mechanochromism: polymorphism-dependent different emission
 characteristics from a single gold(I) complex.
;
_journal_issue 22
_journal_name_full 'Dalton transactions (Cambridge, England : 2003)'
_journal_page_first 7744
_journal_page_last 7749
_journal_paper_doi 10.1039/d1dt00959a
_journal_volume 50
_journal_year 2021
_chemical_formula_moiety 'C19 H16 Au Cl F5 N O3'
_chemical_formula_sum 'C19 H16 Au Cl F5 N O3'
_chemical_formula_weight 633.75
_space_group_crystal_system monoclinic
_space_group_IT_number 14
_space_group_name_Hall '-P 2yn'
_space_group_name_H-M_alt 'P 1 21/n 1'
_symmetry_Int_Tables_number 14
_audit_creation_date 2019-11-18
_audit_creation_method
;
Olex2 1.2-beta
(compiled 2017.02.23 svn.r3390 for OlexSys, GUI svn.r5320)
;
_audit_update_record
;
2020-06-06 deposited with the CCDC.	2021-04-27 downloaded from the CCDC.
;
_cell_angle_alpha 90
_cell_angle_beta 93.174(2)
_cell_angle_gamma 90
_cell_formula_units_Z 4
_cell_length_a 4.7449(7)
_cell_length_b 10.8014(16)
_cell_length_c 39.937(6)
_cell_measurement_reflns_used 8147
_cell_measurement_temperature 296(2)
_cell_measurement_theta_max 26.48
_cell_measurement_theta_min 2.43
_cell_volume 2043.7(5)
_computing_cell_refinement 'SAINT v7.68A (Bruker, 2009)'
_computing_data_reduction 'SAINT v7.68A (Bruker, 2009)'
_computing_molecular_graphics 'Olex2 (Dolomanov et al., 2009)'
_computing_publication_material 'Olex2 (Dolomanov et al., 2009)'
_computing_structure_refinement 'olex2.refine (Bourhis et al., 2015)'
_computing_structure_solution 'XS (Sheldrick, 2008)'
_diffrn_ambient_temperature 296.15
_diffrn_measured_fraction_theta_full 0.9874
_diffrn_measured_fraction_theta_max 0.9874
_diffrn_measurement_device_type 'Bruker APEX-II CCD'
_diffrn_measurement_method '\f and \w scans'
_diffrn_radiation_monochromator graphite
_diffrn_radiation_type 'Mo K\a'
_diffrn_radiation_wavelength 0.71073
_diffrn_reflns_av_R_equivalents 0.0420
_diffrn_reflns_av_unetI/netI 0.0378
_diffrn_reflns_limit_h_max 5
_diffrn_reflns_limit_h_min -5
_diffrn_reflns_limit_k_max 13
_diffrn_reflns_limit_k_min -13
_diffrn_reflns_limit_l_max 50
_diffrn_reflns_limit_l_min -45
_diffrn_reflns_number 15922
_diffrn_reflns_theta_full 26.6959
_diffrn_reflns_theta_max 26.70
_diffrn_reflns_theta_min 1.95
_diffrn_standards_number 0
_exptl_absorpt_coefficient_mu 7.395
_exptl_absorpt_correction_T_max 0.7454
_exptl_absorpt_correction_T_min 0.4370
_exptl_absorpt_correction_type multi-scan
_exptl_absorpt_process_details
'SADABS-2008/1 (Bruker,2008) was used for absorption correction. wR2(int) was 0.0977 before and 0.0479 after correction. The Ratio of minimum to maximum transmission is 0.5863. The \l/2 correction factor is 0.0015.'
_exptl_crystal_colour 'clear light colourless'
_exptl_crystal_colour_lustre clear
_exptl_crystal_colour_modifier light
_exptl_crystal_colour_primary colourless
_exptl_crystal_density_diffrn 2.0596
_exptl_crystal_description block
_exptl_crystal_F_000 1202.2815
_exptl_crystal_size_max 0.2
_exptl_crystal_size_mid 0.1
_exptl_crystal_size_min 0.1
_refine_diff_density_max 2.4647
_refine_diff_density_min -4.0818
_refine_diff_density_rms 0.2054
_refine_ls_d_res_high 0.7910
_refine_ls_d_res_low 10.4257
_refine_ls_goodness_of_fit_ref 1.0568
_refine_ls_hydrogen_treatment constr
_refine_ls_matrix_type full
_refine_ls_number_constraints 26
_refine_ls_number_parameters 271
_refine_ls_number_reflns 4238
_refine_ls_number_restraints 0
_refine_ls_restrained_S_all 1.0568
_refine_ls_R_factor_all 0.0525
_refine_ls_R_factor_gt 0.0465
_refine_ls_shift/su_max 0.0000
_refine_ls_shift/su_mean 0.0000
_refine_ls_structure_factor_coef Fsqd
_refine_ls_weighting_details 'w=1/[\s^2^(Fo^2^)+(0.0000P)^2^+20.5973P] where P=(Fo^2^+2Fc^2^)/3'
_refine_ls_weighting_scheme calc
_refine_ls_wR_factor_gt 0.0940
_refine_ls_wR_factor_ref 0.0967
_reflns_Friedel_coverage 0.0
_reflns_limit_h_max 5
_reflns_limit_h_min -5
_reflns_limit_k_max 13
_reflns_limit_k_min 0
_reflns_limit_l_max 50
_reflns_limit_l_min -4
_reflns_number_gt 3831
_reflns_number_total 4238
_reflns_threshold_expression I>=2u(I)
_cod_data_source_file d1dt00959a4.cif
_cod_data_source_block mo_191114B_0m
_cod_depositor_comments 'Adding full bibliography for 7707260--7707261.cif.'
_cod_original_sg_symbol_Hall '-P 2ybc (x-z,y,z)'
_cod_database_code 7707261
_olex2_refinement_description
;
1. Fixed Uiso
 At 1.2 times of:
  All C(H) groups, All C(H,H) groups
2.a Secondary CH2 refined with riding coordinates:
 C14(H14a,H14b), C15(H15a,H15b), C16(H16a,H16b), C17(H17a,H17b), C18(H18a,
 H18b), C19(H19a,H19b)
2.b Aromatic/amide H refined with riding coordinates:
 C10(H10), C13(H13), C9(H9), C12(H12)
;
_olex2_submission_special_instructions 'No special instructions were received'

loop_
_space_group_symop_id
_space_group_symop_operation_xyz
1 x,y,z
2 -x+1/2,y+1/2,-z+1/2
3 -x,-y,-z
4 x-1/2,-y-1/2,z-1/2

loop_
_atom_site_label
_atom_site_type_symbol
_atom_site_fract_x
_atom_site_fract_y
_atom_site_fract_z
_atom_site_U_iso_or_equiv
_atom_site_adp_type
_atom_site_occupancy
_atom_site_refinement_flags_posn
Au1 Au 0.53555(6) 0.93766(3) 0.181627(7) 0.04409(11) Uani 1.000000 .
C7 C 0.2894(17) 0.8190(8) 0.15657(19) 0.0456(18) Uani 1.000000 .
N1 N 0.1544(14) 0.7455(6) 0.14285(15) 0.0418(14) Uani 1.000000 .
C10 C -0.2172(17) 0.5419(7) 0.08185(18) 0.0428(17) Uani 1.000000 .
H10 H -0.2338(17) 0.5290(7) 0.05880(18) 0.051(2) Uiso 1.000000 R
C8 C -0.0214(15) 0.6519(6) 0.12910(18) 0.0369(15) Uani 1.000000 .
C13 C -0.1671(16) 0.5795(7) 0.15021(18) 0.0423(17) Uani 1.000000 .
H13 H -0.1478(16) 0.5920(7) 0.17326(18) 0.051(2) Uiso 1.000000 R
C9 C -0.0433(17) 0.6343(7) 0.09478(19) 0.0422(17) Uani 1.000000 .
H9 H 0.0577(17) 0.6839(7) 0.08067(19) 0.051(2) Uiso 1.000000 R
C11 C -0.3673(15) 0.4681(6) 0.10284(17) 0.0343(14) Uani 1.000000 .
C12 C -0.3437(16) 0.4871(7) 0.13711(18) 0.0392(16) Uani 1.000000 .
H12 H -0.4458(16) 0.4382(7) 0.15130(18) 0.0471(19) Uiso 1.000000 R
O1 O -0.5304(11) 0.3794(5) 0.08751(12) 0.0424(12) Uani 1.000000 .
C1 C 0.7964(15) 1.0532(7) 0.20820(18) 0.0402(15) Uani 1.000000 .
C6 C 0.8540(16) 1.0407(6) 0.24223(18) 0.0400(16) Uani 1.000000 .
C5 C 1.0527(16) 1.1119(7) 0.26008(18) 0.0427(17) Uani 1.000000 .
C2 C 0.9505(17) 1.1458(7) 0.19353(18) 0.0433(17) Uani 1.000000 .
C3 C 1.1442(18) 1.2201(7) 0.2106(2) 0.0491(19) Uani 1.000000 .
C4 C 1.1965(16) 1.2015(8) 0.2445(2) 0.0473(19) Uani 1.000000 .
F5 F 0.7128(11) 0.9566(5) 0.25972(11) 0.0575(12) Uani 1.000000 .
F4 F 1.1048(12) 1.0933(5) 0.29342(12) 0.0677(15) Uani 1.000000 .
F2 F 1.2865(14) 1.3086(6) 0.19507(15) 0.0862(19) Uani 1.000000 .
F3 F 1.3900(12) 1.2697(5) 0.26201(14) 0.0734(16) Uani 1.000000 .
F1 F 0.9120(13) 1.1662(6) 0.16002(13) 0.0771(17) Uani 1.000000 .
O2 O -0.7229(12) 0.1321(5) 0.06783(12) 0.0447(12) Uani 1.000000 .
C14 C -0.7007(15) 0.3038(7) 0.10778(17) 0.0381(15) Uani 1.000000 .
H14a H -0.5821(15) 0.2528(7) 0.12276(17) 0.0458(18) Uiso 1.000000 R
H14b H -0.8188(15) 0.3551(7) 0.12116(17) 0.0458(18) Uiso 1.000000 R
C15 C -0.8807(16) 0.2236(7) 0.0843(2) 0.0450(18) Uani 1.000000 .
H15a H -0.9774(16) 0.2757(7) 0.0676(2) 0.054(2) Uiso 1.000000 R
H15b H -1.0230(16) 0.1828(7) 0.0969(2) 0.054(2) Uiso 1.000000 R
O3 O -0.6390(13) -0.1126(6) 0.04231(16) 0.0620(16) Uani 1.000000 .
C16 C -0.6542(18) 0.0289(7) 0.08829(19) 0.0457(18) Uani 1.000000 .
H16a H -0.5502(18) 0.0555(7) 0.10862(19) 0.055(2) Uiso 1.000000 R
H16b H -0.8253(18) -0.0122(7) 0.09454(19) 0.055(2) Uiso 1.000000 R
C17 C -0.477(2) -0.0591(9) 0.0690(2) 0.062(2) Uani 1.000000 .
H17a H -0.402(2) -0.1236(9) 0.0839(2) 0.075(3) Uiso 1.000000 R
H17b H -0.319(2) -0.0147(9) 0.0603(2) 0.075(3) Uiso 1.000000 R
C18 C -0.465(2) -0.1711(10) 0.0192(3) 0.074(3) Uani 1.000000 .
H18a H -0.346(2) -0.1097(10) 0.0092(3) 0.089(4) Uiso 1.000000 R
H18b H -0.343(2) -0.2309(10) 0.0310(3) 0.089(4) Uiso 1.000000 R
C19 C -0.638(2) -0.2336(10) -0.0070(2) 0.071(3) Uani 1.000000 .
H19a H -0.779(2) -0.1759(10) -0.0162(2) 0.085(3) Uiso 1.000000 R
H19b H -0.520(2) -0.2575(10) -0.0249(2) 0.085(3) Uiso 1.000000 R
Cl1 Cl -0.8124(6) -0.3671(2) 0.00748(6) 0.0762(8) Uani 1.000000 .

loop_
_atom_site_aniso_label
_atom_site_aniso_U_11
_atom_site_aniso_U_22
_atom_site_aniso_U_33
_atom_site_aniso_U_12
_atom_site_aniso_U_13
_atom_site_aniso_U_23
Au1 0.04780(18) 0.04188(16) 0.04191(16) -0.00747(14) -0.00372(11) -0.00265(13)
C7 0.051(5) 0.046(4) 0.039(4) -0.008(4) 0.001(3) -0.001(3)
N1 0.047(4) 0.042(3) 0.036(3) -0.005(3) -0.001(3) 0.001(3)
C10 0.057(5) 0.038(4) 0.033(4) 0.002(3) 0.002(3) -0.004(3)
C8 0.038(4) 0.034(4) 0.038(4) 0.001(3) -0.003(3) -0.002(3)
C13 0.046(4) 0.048(4) 0.033(3) -0.004(3) 0.002(3) -0.010(3)
C9 0.050(4) 0.038(4) 0.039(4) -0.001(3) 0.006(3) 0.002(3)
C11 0.038(4) 0.030(3) 0.035(3) 0.003(3) 0.002(3) -0.004(3)
C12 0.042(4) 0.042(4) 0.035(4) -0.004(3) 0.007(3) -0.003(3)
O1 0.048(3) 0.044(3) 0.036(3) -0.011(2) 0.006(2) -0.008(2)
C1 0.042(4) 0.036(4) 0.043(4) -0.003(3) 0.004(3) -0.008(3)
C6 0.046(4) 0.032(4) 0.043(4) -0.002(3) 0.010(3) 0.001(3)
C5 0.046(4) 0.049(4) 0.033(4) 0.002(3) 0.007(3) -0.007(3)
C2 0.050(4) 0.046(4) 0.034(4) -0.005(3) 0.003(3) 0.005(3)
C3 0.053(5) 0.043(4) 0.052(5) -0.014(4) 0.012(4) 0.000(4)
C4 0.044(4) 0.052(5) 0.047(4) -0.009(4) 0.007(3) -0.018(4)
F5 0.065(3) 0.059(3) 0.050(3) -0.016(2) 0.011(2) 0.008(2)
F4 0.079(4) 0.086(4) 0.038(2) -0.016(3) 0.000(2) -0.008(2)
F2 0.100(5) 0.082(4) 0.078(4) -0.052(4) 0.014(3) 0.016(3)
F3 0.066(3) 0.082(4) 0.072(4) -0.035(3) 0.005(3) -0.028(3)
F1 0.098(4) 0.087(4) 0.045(3) -0.030(3) -0.004(3) 0.018(3)
O2 0.066(3) 0.036(3) 0.032(3) -0.003(2) 0.004(2) -0.003(2)
C14 0.041(4) 0.040(4) 0.034(3) 0.000(3) 0.005(3) -0.002(3)
C15 0.042(4) 0.046(4) 0.046(4) -0.004(3) -0.001(3) -0.008(3)
O3 0.061(4) 0.056(4) 0.070(4) -0.003(3) 0.007(3) -0.025(3)
C16 0.058(5) 0.036(4) 0.043(4) -0.009(3) -0.004(4) 0.004(3)
C17 0.065(6) 0.046(5) 0.074(6) 0.001(4) -0.009(5) -0.003(5)
C18 0.078(7) 0.068(7) 0.079(7) -0.017(5) 0.020(6) -0.021(6)
C19 0.087(7) 0.073(7) 0.054(5) -0.027(6) 0.022(5) -0.007(5)
Cl1 0.105(2) 0.0594(14) 0.0672(15) -0.0296(14) 0.0348(14) -0.0209(12)

loop_
_atom_type_symbol
_atom_type_scat_dispersion_real
_atom_type_scat_dispersion_imag
_atom_type_scat_Cromer_Mann_a1
_atom_type_scat_Cromer_Mann_a2
_atom_type_scat_Cromer_Mann_a3
_atom_type_scat_Cromer_Mann_a4
_atom_type_scat_Cromer_Mann_b1
_atom_type_scat_Cromer_Mann_b2
_atom_type_scat_Cromer_Mann_b3
_atom_type_scat_Cromer_Mann_b4
_atom_type_scat_Cromer_Mann_c
_atom_type_scat_source
_atom_type_scat_dispersion_source
C 0.00347 0.00161 2.31000 1.02000 1.58860 0.86500 20.84390 10.20750 0.56870 51.65120 0.215599998832 'International Tables Volume C Table 6.1.1.4 (pp. 500-502)' 'Henke, Gullikson and Davis, At. Data and Nucl. Data Tables, 1993, 54, 2'
Cl 0.14873 0.16029 11.46040 7.19640 6.25560 1.64550 0.01040 1.16620 18.51940 47.77840 -9.55739974976 'International Tables Volume C Table 6.1.1.4 (pp. 500-502)' 'Henke, Gullikson and Davis, At. Data and Nucl. Data Tables, 1993, 54, 2'
H 0.00000 0.00000 0.49300 0.32291 0.14019 0.04081 10.51090 26.12570 3.14236 57.79970 0.0030380000826 'International Tables Volume C Table 6.1.1.4 (pp. 500-502)' 'Henke, Gullikson and Davis, At. Data and Nucl. Data Tables, 1993, 54, 2'
F 0.01794 0.01033 3.53920 2.64120 1.51700 1.02430 10.28250 4.29440 0.26150 26.14760 0.277599990368 'International Tables Volume C Table 6.1.1.4 (pp. 500-502)' 'Henke, Gullikson and Davis, At. Data and Nucl. Data Tables, 1993, 54, 2'
O 0.01158 0.00611 3.04850 2.28680 1.54630 0.86700 13.27710 5.70110 0.32390 32.90890 0.250800013542 'International Tables Volume C Table 6.1.1.4 (pp. 500-502)' 'Henke, Gullikson and Davis, At. Data and Nucl. Data Tables, 1993, 54, 2'
N 0.00653 0.00323 12.21260 3.13220 2.01250 1.16630 0.00570 9.89330 28.99750 0.58260 -11.5290002823 'International Tables Volume C Table 6.1.1.4 (pp. 500-502)' 'Henke, Gullikson and Davis, At. Data and Nucl. Data Tables, 1993, 54, 2'
Au -1.84508 8.87037 16.88190 18.59130 25.55820 5.86000 0.46110 8.62160 1.48260 36.39560 12.0657997131 'International Tables Volume C Table 6.1.1.4 (pp. 500-502)' 'Henke, Gullikson and Davis, At. Data and Nucl. Data Tables, 1993, 54, 2'

loop_
_geom_angle_atom_site_label_1
_geom_angle_atom_site_label_2
_geom_angle_atom_site_label_3
_geom_angle
_geom_angle_site_symmetry_1
_geom_angle_site_symmetry_3
_geom_angle_publ_flag
C1 Au1 C7 177.6(3) . . ?
N1 C7 Au1 176.5(7) . . ?
C8 N1 C7 174.3(7) . . ?
C11 C10 C9 120.6(7) . . ?
C13 C8 N1 118.8(6) . . ?
C9 C8 N1 119.9(7) . . ?
C9 C8 C13 121.4(7) . . ?
C12 C13 C8 119.7(7) . . ?
C8 C9 C10 118.8(7) . . ?
C12 C11 C10 119.9(7) . . ?
O1 C11 C10 115.7(6) . . ?
O1 C11 C12 124.4(6) . . ?
C11 C12 C13 119.6(7) . . ?
C14 O1 C11 118.3(5) . . ?
C6 C1 Au1 122.7(5) . . ?
C2 C1 Au1 123.1(5) . . ?
C2 C1 C6 114.0(7) . . ?
C5 C6 C1 123.1(7) . . ?
F5 C6 C1 120.0(7) . . ?
F5 C6 C5 116.9(7) . . ?
C4 C5 C6 120.5(7) . . ?
F4 C5 C6 120.4(7) . . ?
F4 C5 C4 119.1(7) . . ?
C3 C2 C1 124.5(7) . . ?
F1 C2 C1 119.1(7) . . ?
F1 C2 C3 116.3(7) . . ?
C4 C3 C2 118.8(7) . . ?
F2 C3 C2 121.9(7) . . ?
F2 C3 C4 119.3(7) . . ?
C3 C4 C5 119.1(7) . . ?
F3 C4 C5 120.1(7) . . ?
F3 C4 C3 120.8(7) . . ?
C16 O2 C15 113.0(6) . . ?
C15 C14 O1 107.2(6) . . ?
C14 C15 O2 113.1(6) . . ?
C18 O3 C17 111.1(7) . . ?
C17 C16 O2 108.6(7) . . ?
C16 C17 O3 110.4(7) . . ?
C19 C18 O3 110.1(9) . . ?
Cl1 C19 C18 113.4(8) . . ?

loop_
_geom_bond_atom_site_label_1
_geom_bond_atom_site_label_2
_geom_bond_distance
_geom_bond_site_symmetry_2
_geom_bond_publ_flag
Au1 C7 1.969(8) . ?
Au1 C1 2.017(7) . ?
C7 N1 1.142(9) . ?
N1 C8 1.403(9) . ?
C10 C9 1.377(10) . ?
C10 C11 1.383(10) . ?
C8 C13 1.366(10) . ?
C8 C9 1.382(10) . ?
C13 C12 1.387(10) . ?
C11 C12 1.382(9) . ?
C11 O1 1.356(8) . ?
O1 C14 1.431(8) . ?
C1 C6 1.378(10) . ?
C1 C2 1.388(10) . ?
C6 C5 1.384(11) . ?
C6 F5 1.347(8) . ?
C5 C4 1.355(11) . ?
C5 F4 1.356(9) . ?
C2 C3 1.371(11) . ?
C2 F1 1.359(9) . ?
C3 C4 1.381(11) . ?
C3 F2 1.341(9) . ?
C4 F3 1.342(8) . ?
O2 C15 1.423(9) . ?
O2 C16 1.410(9) . ?
C14 C15 1.506(10) . ?
O3 C17 1.404(10) . ?
O3 C18 1.420(11) . ?
C16 C17 1.510(12) . ?
C18 C19 1.461(14) . ?
C19 Cl1 1.773(10) . ?
